data_4113519
loop_
_publ_author_name
'Shinji Harada'
'Naoya Kumagai'
'Tomofumi Kinoshita'
'Shigeki Matsunaga'
'Masakatsu Shibasaki'

_publ_section_title
;
 Direct Catalytic Asymmetric Michael Reaction of Hydroxyketones:
 Asymmetric Zn Catalysis with a Et2Zn/Linked-BINOL Complex
;
_journal_name_full 'Journal of the American Chemical Society'
_journal_page_first 2582
_journal_page_last 2590
_journal_paper_doi 10.1021/ja028928+
_journal_volume 125
_journal_year 2003
_chemical_formula_moiety 'C15 H18 O4 '
_chemical_formula_sum 'C15 H18 O4'
_chemical_formula_weight 262.30
_space_group_IT_number 14
_symmetry_cell_setting monoclinic
_symmetry_Int_Tables_number 14
_symmetry_space_group_name_Hall '-P 2yn'
_symmetry_space_group_name_H-M 'P 1 21/n 1'
_cell_angle_alpha 90
_cell_angle_beta 98.839(8)
_cell_angle_gamma 90
_cell_formula_units_Z 4
_cell_length_a 9.1071(8)
_cell_length_b 12.029(1)
_cell_length_c 12.839(1)
_cell_measurement_reflns_used 4750
_cell_measurement_temperature 296.2
_cell_measurement_theta_max 27.4
_cell_measurement_theta_min 2.6
_cell_volume 1389.8(2)
_computing_cell_refinement PROCESS-AUTO
_computing_data_collection PROCESS-AUTO
_computing_data_reduction 'teXsan Ver. 1.10'
_computing_publication_material 'teXsan Ver. 1.10'
_computing_structure_refinement 'teXsan Ver. 1.10'
_computing_structure_solution SIR97
_diffrn_measured_fraction_theta_full 0.9356
_diffrn_measured_fraction_theta_max 0.9356
_diffrn_measurement_device_type 'Rigaku RAXIS-RAPID Imaging Plate'
_diffrn_measurement_method \w
_diffrn_radiation_type 'Mo K\a'
_diffrn_radiation_wavelength 0.7107
_diffrn_reflns_av_R_equivalents 0.071
_diffrn_reflns_limit_h_max 11
_diffrn_reflns_limit_h_min -11
_diffrn_reflns_limit_k_max 15
_diffrn_reflns_limit_k_min -15
_diffrn_reflns_limit_l_max 16
_diffrn_reflns_limit_l_min -16
_diffrn_reflns_number 5166
_diffrn_reflns_theta_full 27.48
_diffrn_reflns_theta_max 27.48
_exptl_absorpt_coefficient_mu 0.090
_exptl_absorpt_correction_T_max 0.982
_exptl_absorpt_correction_T_min 0.644
_exptl_absorpt_correction_type multi-scan
_exptl_absorpt_process_details '(Higashi, 1995)'
_exptl_crystal_colour colorless
_exptl_crystal_density_diffrn 1.254
_exptl_crystal_description block
_exptl_crystal_size_max 0.200
_exptl_crystal_size_mid 0.200
_exptl_crystal_size_min 0.200
_refine_diff_density_max 0.40
_refine_diff_density_min -0.29
_refine_ls_extinction_method none
_refine_ls_goodness_of_fit_ref 1.080
_refine_ls_hydrogen_treatment refall
_refine_ls_number_parameters 240
_refine_ls_number_reflns 2980
_refine_ls_R_factor_gt 0.0560
_refine_ls_shift/su_max 0.8883
_refine_ls_structure_factor_coef Fsqd
_refine_ls_weighting_details 'w = 1/[\s^2^(Fo^2^) + (0.05000(Max(Fo^2^,0) + 2Fc^2^)/3)^2^]'
_refine_ls_weighting_scheme calc
_refine_ls_wR_factor_ref 0.1525
_reflns_number_gt 1115
_reflns_number_total 2982
_reflns_threshold_expression F^2^>2.0\s(F^2^)
_cod_data_source_file ja0289282B-6_s2_1.cif
_cod_data_source_block 020928SH
_cod_original_formula_sum 'C15 H18 O4 '
_cod_database_code 4113519

loop_
_symmetry_equiv_pos_as_xyz
x,y,z
1/2-x,1/2+y,1/2-z
-x,-y,-z
1/2+x,1/2-y,1/2+z

loop_
_atom_site_label
_atom_site_type_symbol
_atom_site_fract_x
_atom_site_fract_y
_atom_site_fract_z
_atom_site_U_iso_or_equiv
_atom_site_adp_type
_atom_site_occupancy
_atom_site_calc_flag
O(1) O -0.0787(2) 0.3563(2) -0.0869(2) 0.0585(7) Uani 1.00 d
O(2) O -0.0099(3) -0.0800(2) 0.1437(2) 0.0795(9) Uani 1.00 d
O(3) O -0.2833(3) 0.3029(2) 0.1774(2) 0.0775(9) Uani 1.00 d
O(4) O -0.0188(3) 0.3707(2) 0.2349(2) 0.0809(9) Uani 1.00 d
C(1) C 0.0809(3) 0.3618(2) 0.0761(2) 0.0460(9) Uani 1.00 d
C(2) C 0.0632(3) 0.3656(2) -0.0349(2) 0.0463(9) Uani 1.00 d
C(3) C -0.1772(3) 0.1788(3) 0.0568(2) 0.0420(9) Uani 1.00 d
C(4) C -0.1174(4) -0.0206(3) 0.1158(3) 0.055(1) Uani 1.00 d
C(6) C -0.1176(4) 0.1001(3) 0.1492(3) 0.055(1) Uani 1.00 d
C(7) C -0.3240(3) 0.1370(3) -0.0003(3) 0.053(1) Uani 1.00 d
C(8) C -0.1900(3) 0.2988(3) 0.0968(3) 0.050(1) Uani 1.00 d
C(9) C -0.3118(4) 0.0193(3) -0.0417(3) 0.060(1) Uani 1.00 d
C(11) C -0.0396(4) 0.3466(3) 0.1421(3) 0.054(1) Uani 1.00 d
C(12) C -0.2561(4) -0.0616(3) 0.0478(3) 0.061(1) Uani 1.00 d
C(13) C 0.2258(4) 0.3744(3) 0.1316(3) 0.062(1) Uani 1.00 d
C(14) C 0.3459(4) 0.3873(3) 0.0801(4) 0.077(2) Uani 1.00 d
C(15) C -0.1024(5) 0.3513(4) -0.2010(3) 0.073(1) Uani 1.00 d
C(16) C 0.1845(4) 0.3799(3) -0.0843(4) 0.066(1) Uani 1.00 d
C(17) C 0.3223(5) 0.3904(3) -0.0315(4) 0.080(2) Uani 1.00 d
H(1) H -0.196(5) 0.332(4) -0.205(4) 0.12(1) Uiso 1.00 calc
H(2) H -0.045(5) 0.425(4) -0.218(3) 0.13(1) Uiso 1.00 calc
H(3) H -0.036(3) 0.275(3) -0.221(3) 0.084(10) Uiso 1.00 calc
H(4) H 0.234(3) 0.371(2) 0.202(3) 0.041(8) Uiso 1.00 calc
H(5) H 0.438(4) 0.402(3) 0.113(3) 0.074(10) Uiso 1.00 calc
H(6) H 0.173(3) 0.381(2) -0.152(3) 0.045(9) Uiso 1.00 calc
H(7) H 0.408(4) 0.404(3) -0.072(2) 0.071(9) Uiso 1.00 calc
H(8) H -0.104(2) 0.181(2) 0.006(2) 0.014(5) Uiso 1.00 calc
H(9) H -0.231(2) 0.343(2) 0.037(2) 0.022(6) Uiso 1.00 calc
H(10) H -0.015(3) 0.121(2) 0.188(2) 0.031(6) Uiso 1.00 calc
H(11) H -0.177(4) 0.100(3) 0.207(3) 0.09(1) Uiso 1.00 calc
H(12) H -0.396(3) 0.144(2) 0.056(2) 0.060(8) Uiso 1.00 calc
H(13) H -0.359(3) 0.185(3) -0.066(2) 0.062(9) Uiso 1.00 calc
H(14) H -0.421(3) -0.015(2) -0.083(2) 0.063(8) Uiso 1.00 calc
H(15) H -0.241(3) 0.017(2) -0.104(2) 0.058(8) Uiso 1.00 calc
H(16) H -0.236(4) -0.145(3) 0.025(3) 0.079(9) Uiso 1.00 calc
H(17) H -0.339(3) -0.073(3) 0.085(2) 0.059(9) Uiso 1.00 calc

loop_
_atom_site_aniso_label
_atom_site_aniso_U_11
_atom_site_aniso_U_22
_atom_site_aniso_U_33
_atom_site_aniso_U_12
_atom_site_aniso_U_13
_atom_site_aniso_U_23
O(1) 0.062(1) 0.064(2) 0.046(1) -0.002(1) 0.000(1) 0.003(1)
O(2) 0.074(2) 0.070(2) 0.094(2) 0.021(1) 0.015(1) 0.017(1)
O(3) 0.071(1) 0.085(2) 0.085(2) 0.007(1) 0.040(1) -0.015(2)
O(4) 0.106(2) 0.090(2) 0.048(2) -0.029(2) 0.012(1) -0.021(1)
C(1) 0.052(2) 0.037(2) 0.047(2) 0.000(1) 0.001(1) 0.001(2)
C(2) 0.051(2) 0.041(2) 0.044(2) -0.001(1) -0.001(1) 0.000(2)
C(3) 0.043(2) 0.044(2) 0.041(2) -0.002(1) 0.011(1) 0.001(1)
C(4) 0.060(2) 0.053(2) 0.058(2) 0.006(2) 0.024(2) 0.014(2)
C(6) 0.053(2) 0.062(3) 0.048(2) -0.003(2) -0.001(2) -0.004(2)
C(7) 0.046(2) 0.060(2) 0.050(2) -0.003(2) -0.001(2) 0.005(2)
C(8) 0.046(2) 0.054(2) 0.052(2) 0.002(2) 0.012(2) -0.009(2)
C(9) 0.057(2) 0.057(2) 0.066(3) -0.015(2) 0.009(2) -0.004(2)
C(11) 0.079(2) 0.040(2) 0.041(2) -0.003(2) 0.007(2) -0.006(2)
C(12) 0.061(2) 0.052(2) 0.071(3) -0.012(2) 0.009(2) 0.000(2)
C(13) 0.066(2) 0.055(2) 0.060(3) 0.000(2) -0.003(2) 0.002(2)
C(14) 0.050(2) 0.064(3) 0.111(4) -0.005(2) -0.002(2) 0.010(2)
C(15) 0.101(3) 0.064(3) 0.050(3) -0.015(3) -0.004(2) -0.007(2)
C(16) 0.079(3) 0.066(3) 0.058(3) -0.007(2) 0.023(2) 0.011(2)
C(17) 0.063(3) 0.086(3) 0.094(4) -0.008(2) 0.025(3) 0.005(3)

loop_
_atom_type_symbol
_atom_type_description
_atom_type_scat_dispersion_real
_atom_type_scat_dispersion_imag
_atom_type_scat_source
C C 0.003 0.002
;International Tables for Crystallography
(1992, Vol. C, Tables 4.2.6.8 and 6.1.1.1)
;
H H 0.000 0.000
;International Tables for Crystallography
(1992, Vol. C, Table 6.1.1.2)
;
O O 0.011 0.006
;International Tables for Crystallography
(1992, Vol. C, Tables 4.2.6.8 and 6.1.1.1)
;
